data_4078234
loop_
_publ_author_name
'Adams, Richard D.'
'Chen, Mingwei'
'Yang, Xinzheng'

_publ_section_title
;
 Iridium--Gold Cluster Compounds: Syntheses, Structures, and an Unusual
 Ligand-Induced Skeletal Rearrangement
;
_journal_issue 9
_journal_name_full Organometallics
_journal_page_first 3588
_journal_paper_doi 10.1021/om3001026
_journal_volume 31
_journal_year 2012
_chemical_formula_sum 'C35 H20 Au Ir4 O11 P'
_chemical_formula_weight 1613.25
_chemical_name_systematic
; 
 ? 
;
_space_group_IT_number 14
_symmetry_cell_setting monoclinic
_symmetry_space_group_name_Hall '-P 2ybc'
_symmetry_space_group_name_H-M 'P 1 21/c 1'
_atom_sites_solution_hydrogens geom
_atom_sites_solution_primary direct
_atom_sites_solution_secondary difmap
_audit_creation_method SHELXL-97
_cell_angle_alpha 90.00
_cell_angle_beta 97.6380(10)
_cell_angle_gamma 90.00
_cell_formula_units_Z 4
_cell_length_a 13.5055(6)
_cell_length_b 16.7314(8)
_cell_length_c 17.2324(8)
_cell_measurement_reflns_used 6917
_cell_measurement_temperature 294(2)
_cell_measurement_theta_max 18.34
_cell_measurement_theta_min 2.18
_cell_volume 3859.4(3)
_computing_structure_refinement 'SHELXL-97 (Sheldrick, 1997)'
_computing_structure_solution 'SHELXS-97 (Sheldrick, 1990)'
_diffrn_ambient_temperature 294(2)
_diffrn_measured_fraction_theta_full 1.000
_diffrn_measured_fraction_theta_max 1.000
_diffrn_radiation_monochromator graphite
_diffrn_radiation_source 'fine-focus sealed tube'
_diffrn_radiation_type MoK\a
_diffrn_radiation_wavelength 0.71073
_diffrn_reflns_av_R_equivalents 0.0425
_diffrn_reflns_av_sigmaI/netI 0.0257
_diffrn_reflns_limit_h_max 16
_diffrn_reflns_limit_h_min -16
_diffrn_reflns_limit_k_max 20
_diffrn_reflns_limit_k_min -20
_diffrn_reflns_limit_l_max 21
_diffrn_reflns_limit_l_min -21
_diffrn_reflns_number 49862
_diffrn_reflns_theta_full 25.68
_diffrn_reflns_theta_max 25.68
_diffrn_reflns_theta_min 1.70
_diffrn_standards_decay_% <1
_exptl_absorpt_coefficient_mu 17.628
_exptl_absorpt_correction_T_max 1.000
_exptl_absorpt_correction_T_min 0.434523
_exptl_absorpt_correction_type multi-scan
_exptl_crystal_colour yellow
_exptl_crystal_density_diffrn 2.776
_exptl_crystal_density_method 'not measured'
_exptl_crystal_description bar
_exptl_crystal_F_000 2880
_exptl_crystal_size_max 0.42
_exptl_crystal_size_mid 0.08
_exptl_crystal_size_min 0.06
_refine_diff_density_max 2.110
_refine_diff_density_min -1.667
_refine_diff_density_rms 0.144
_refine_ls_extinction_method none
_refine_ls_goodness_of_fit_ref 1.002
_refine_ls_hydrogen_treatment constr
_refine_ls_matrix_type full
_refine_ls_number_parameters 427
_refine_ls_number_reflns 7330
_refine_ls_number_restraints 0
_refine_ls_restrained_S_all 1.002
_refine_ls_R_factor_all 0.0380
_refine_ls_R_factor_gt 0.0297
_refine_ls_shift/su_max 0.001
_refine_ls_shift/su_mean 0.000
_refine_ls_structure_factor_coef Fsqd
_refine_ls_weighting_details 'calc w=1/[\s^2^(Fo^2^)+(0.0410P)^2^+10.5156P] where P=(Fo^2^+2Fc^2^)/3'
_refine_ls_weighting_scheme calc
_refine_ls_wR_factor_gt 0.0727
_refine_ls_wR_factor_ref 0.0778
_reflns_number_gt 6228
_reflns_number_total 7330
_reflns_threshold_expression >2sigma(I)
_cod_data_source_file om3001026_si_002.cif
_cod_data_source_block 1
_cod_depositor_comments
;
The following automatic conversions were performed:

'_symmetry_cell_setting' value 'Monoclinic' changed to 'monoclinic'
according to /home/saulius/struct/CIF-dictionaries/cif_core.dic
dictionary named 'cif_core.dic' version 2.4.1 from 2010-06-29.

Automatic conversion script
Id: cif_fix_values 1715 2011-07-08 13:25:40Z adriana 
;
_cod_original_sg_symbol_H-M P2(1)/c
_cod_database_code 4078234

loop_
_symmetry_equiv_pos_as_xyz
'x, y, z'
'-x, y+1/2, -z+1/2'
'-x, -y, -z'
'x, -y-1/2, z-1/2'

loop_
_atom_site_label
_atom_site_type_symbol
_atom_site_fract_x
_atom_site_fract_y
_atom_site_fract_z
_atom_site_U_iso_or_equiv
_atom_site_adp_type
_atom_site_occupancy
_atom_site_symmetry_multiplicity
_atom_site_calc_flag
_atom_site_refinement_flags
Ir1 Ir 0.08274(2) 0.121210(18) 0.147512(18) 0.04679(9) Uani 1 1 d .
Ir2 Ir 0.19951(2) 0.265835(17) 0.134072(17) 0.04075(8) Uani 1 1 d .
Ir3 Ir 0.04390(2) 0.224894(19) 0.023682(18) 0.05068(9) Uani 1 1 d .
Ir4 Ir 0.00653(2) 0.270073(19) 0.167181(19) 0.04984(9) Uani 1 1 d .
Au1 Au 0.28515(2) 0.120471(19) 0.189484(19) 0.05381(10) Uani 1 1 d .
P1 P 0.43281(15) 0.07080(13) 0.24886(13) 0.0545(5) Uani 1 1 d .
C1 C 0.2070(6) 0.2207(5) 0.0245(5) 0.055(2) Uani 1 1 d .
C2 C 0.1512(6) 0.2890(5) 0.2394(5) 0.0519(19) Uani 1 1 d .
C3 C -0.0913(7) 0.2353(6) 0.0659(6) 0.067(2) Uani 1 1 d .
C4 C 0.2132(6) 0.3859(4) 0.1016(5) 0.0511(19) Uani 1 1 d .
C5 C 0.2019(7) 0.4480(5) 0.1512(6) 0.068(2) Uani 1 1 d .
H5 H 0.1886 0.4369 0.2017 0.082 Uiso 1 1 calc R
C6 C 0.2095(7) 0.5264(6) 0.1289(7) 0.082(3) Uani 1 1 d .
H6 H 0.1985 0.5673 0.1633 0.098 Uiso 1 1 calc R
C7 C 0.2333(8) 0.5447(6) 0.0558(7) 0.083(3) Uani 1 1 d .
H7 H 0.2401 0.5977 0.0414 0.100 Uiso 1 1 calc R
C8 C 0.2470(8) 0.4847(6) 0.0044(7) 0.082(3) Uani 1 1 d .
H8 H 0.2620 0.4965 -0.0455 0.099 Uiso 1 1 calc R
C9 C 0.2381(7) 0.4061(5) 0.0278(5) 0.067(2) Uani 1 1 d .
H9 H 0.2492 0.3654 -0.0067 0.080 Uiso 1 1 calc R
C11 C 0.1394(7) 0.0409(5) 0.0868(6) 0.070(2) Uani 1 1 d .
C12 C 0.1188(7) 0.1041(6) 0.2589(6) 0.067(2) Uani 1 1 d .
C13 C -0.0487(7) 0.0794(6) 0.1399(6) 0.075(3) Uani 1 1 d .
C21 C 0.3367(6) 0.2794(4) 0.1678(5) 0.0532(19) Uani 1 1 d .
C31 C 0.0159(8) 0.1528(6) -0.0620(6) 0.074(3) Uani 1 1 d .
C32 C 0.0209(7) 0.3212(7) -0.0348(6) 0.070(2) Uani 1 1 d .
C41 C -0.0709(7) 0.2456(6) 0.2475(6) 0.074(3) Uani 1 1 d .
C42 C -0.0297(8) 0.3793(6) 0.1598(7) 0.081(3) Uani 1 1 d .
C43 C 0.4967(6) 0.1485(5) 0.3109(5) 0.058(2) Uani 1 1 d .
C44 C 0.4435(8) 0.1882(6) 0.3606(6) 0.076(3) Uani 1 1 d .
H44 H 0.3778 0.1737 0.3643 0.091 Uiso 1 1 calc R
C45 C 0.4882(10) 0.2510(7) 0.4060(7) 0.096(4) Uani 1 1 d .
H45 H 0.4516 0.2783 0.4397 0.115 Uiso 1 1 calc R
C46 C 0.5836(11) 0.2724(7) 0.4017(8) 0.101(4) Uani 1 1 d .
H46 H 0.6130 0.3140 0.4323 0.121 Uiso 1 1 calc R
C47 C 0.6363(9) 0.2324(8) 0.3523(9) 0.106(4) Uani 1 1 d .
H47 H 0.7020 0.2473 0.3491 0.127 Uiso 1 1 calc R
C48 C 0.5946(7) 0.1701(6) 0.3066(7) 0.082(3) Uani 1 1 d .
H48 H 0.6319 0.1430 0.2734 0.098 Uiso 1 1 calc R
C49 C 0.5178(6) 0.0379(5) 0.1827(4) 0.1108(18) Uani 1 1 d G
C50 C 0.5741(6) -0.0314(5) 0.1960(4) 0.1108(18) Uani 1 1 d G
H50 H 0.5691 -0.0623 0.2402 0.133 Uiso 1 1 calc R
C51 C 0.6381(6) -0.0547(4) 0.1433(5) 0.1108(18) Uani 1 1 d G
H51 H 0.6758 -0.1011 0.1522 0.133 Uiso 1 1 calc R
C52 C 0.6456(6) -0.0086(5) 0.0772(4) 0.1108(18) Uani 1 1 d G
H52 H 0.6884 -0.0241 0.0419 0.133 Uiso 1 1 calc R
C53 C 0.5893(6) 0.0608(5) 0.0639(4) 0.1108(18) Uani 1 1 d G
H53 H 0.5943 0.0916 0.0197 0.133 Uiso 1 1 calc R
C54 C 0.5253(6) 0.0840(4) 0.1167(5) 0.1108(18) Uani 1 1 d G
H54 H 0.4876 0.1304 0.1078 0.133 Uiso 1 1 calc R
C55 C 0.4173(6) -0.0127(5) 0.3129(5) 0.0539(19) Uani 1 1 d .
C56 C 0.4831(7) -0.0274(5) 0.3809(5) 0.062(2) Uani 1 1 d .
H56 H 0.5373 0.0063 0.3945 0.075 Uiso 1 1 calc R
C57 C 0.4685(8) -0.0906(6) 0.4274(6) 0.074(3) Uani 1 1 d .
H57 H 0.5115 -0.0989 0.4734 0.089 Uiso 1 1 calc R
C58 C 0.3901(8) -0.1427(6) 0.4068(6) 0.079(3) Uani 1 1 d .
H58 H 0.3807 -0.1863 0.4386 0.095 Uiso 1 1 calc R
C59 C 0.3269(8) -0.1302(6) 0.3400(7) 0.084(3) Uani 1 1 d .
H59 H 0.2752 -0.1660 0.3254 0.101 Uiso 1 1 calc R
C60 C 0.3386(7) -0.0644(6) 0.2933(6) 0.071(2) Uani 1 1 d .
H60 H 0.2933 -0.0551 0.2487 0.085 Uiso 1 1 calc R
O1 O 0.2600(5) 0.1998(4) -0.0179(4) 0.0790(19) Uani 1 1 d .
O2 O 0.1751(5) 0.3021(5) 0.3045(4) 0.0796(19) Uani 1 1 d .
O3 O -0.1769(5) 0.2280(5) 0.0479(4) 0.090(2) Uani 1 1 d .
O11 O 0.1655(6) -0.0077(5) 0.0493(5) 0.111(3) Uani 1 1 d .
O12 O 0.1388(6) 0.0971(5) 0.3238(4) 0.102(3) Uani 1 1 d .
O13 O -0.1238(6) 0.0511(6) 0.1407(6) 0.132(3) Uani 1 1 d .
O21 O 0.4181(5) 0.2941(4) 0.1868(5) 0.089(2) Uani 1 1 d .
O31 O 0.0009(7) 0.1106(5) -0.1118(4) 0.103(3) Uani 1 1 d .
O32 O 0.0034(6) 0.3791(5) -0.0675(5) 0.107(3) Uani 1 1 d .
O41 O -0.1165(6) 0.2281(5) 0.2937(5) 0.107(3) Uani 1 1 d .
O42 O -0.0518(8) 0.4438(5) 0.1567(7) 0.151(4) Uani 1 1 d .

loop_
_atom_site_aniso_label
_atom_site_aniso_U_11
_atom_site_aniso_U_22
_atom_site_aniso_U_33
_atom_site_aniso_U_23
_atom_site_aniso_U_13
_atom_site_aniso_U_12
Ir1 0.04062(16) 0.04488(17) 0.05595(19) 0.00228(13) 0.01037(13) -0.00325(12)
Ir2 0.03490(14) 0.04187(16) 0.04548(16) 0.00357(12) 0.00533(11) -0.00027(11)
Ir3 0.04540(17) 0.0589(2) 0.04657(17) 0.00183(14) 0.00168(13) -0.00272(14)
Ir4 0.04017(16) 0.05315(19) 0.05774(19) -0.00024(14) 0.01221(14) 0.00501(13)
Au1 0.04343(17) 0.05478(19) 0.0627(2) 0.00993(15) 0.00528(14) 0.00926(13)
P1 0.0442(11) 0.0545(12) 0.0645(13) 0.0133(10) 0.0062(10) 0.0079(9)
C1 0.052(5) 0.066(5) 0.048(5) 0.000(4) 0.006(4) -0.003(4)
C2 0.048(4) 0.055(5) 0.055(5) 0.002(4) 0.011(4) -0.004(4)
C3 0.046(5) 0.078(6) 0.076(6) 0.009(5) 0.003(4) 0.003(4)
C4 0.040(4) 0.041(4) 0.070(5) 0.005(4) -0.003(4) -0.005(3)
C5 0.066(6) 0.056(5) 0.082(6) -0.001(5) 0.006(5) -0.009(4)
C6 0.077(7) 0.044(5) 0.123(9) 0.000(6) 0.004(6) 0.004(5)
C7 0.078(7) 0.049(6) 0.118(9) 0.023(6) -0.002(6) -0.009(5)
C8 0.081(7) 0.068(6) 0.095(8) 0.036(6) 0.000(6) -0.014(5)
C9 0.077(6) 0.056(5) 0.067(6) 0.010(4) 0.008(5) -0.010(5)
C11 0.072(6) 0.052(5) 0.091(7) -0.010(5) 0.026(5) -0.006(4)
C12 0.062(5) 0.071(6) 0.069(6) 0.019(5) 0.014(5) -0.004(4)
C13 0.058(6) 0.072(6) 0.094(7) 0.000(5) 0.008(5) -0.010(5)
C21 0.042(4) 0.044(4) 0.072(5) 0.009(4) 0.004(4) -0.004(3)
C31 0.078(6) 0.081(7) 0.061(6) 0.000(5) 0.006(5) -0.031(5)
C32 0.056(5) 0.090(7) 0.064(6) 0.012(5) 0.009(4) 0.006(5)
C41 0.052(5) 0.095(7) 0.079(7) -0.004(5) 0.027(5) 0.005(5)
C42 0.066(6) 0.064(6) 0.113(9) -0.006(6) 0.011(6) 0.016(5)
C43 0.052(5) 0.052(5) 0.069(5) 0.013(4) 0.006(4) 0.006(4)
C44 0.067(6) 0.083(7) 0.077(6) -0.007(5) 0.010(5) -0.011(5)
C45 0.111(10) 0.086(8) 0.093(9) -0.012(7) 0.019(8) 0.016(7)
C46 0.097(10) 0.085(8) 0.115(10) -0.008(7) -0.006(8) -0.012(7)
C47 0.069(7) 0.095(9) 0.149(12) -0.010(8) 0.000(8) -0.015(6)
C48 0.049(5) 0.077(7) 0.123(9) -0.015(6) 0.023(5) 0.000(5)
C49 0.113(4) 0.118(4) 0.112(4) 0.031(3) 0.054(3) 0.045(3)
C50 0.113(4) 0.118(4) 0.112(4) 0.031(3) 0.054(3) 0.045(3)
C51 0.113(4) 0.118(4) 0.112(4) 0.031(3) 0.054(3) 0.045(3)
C52 0.113(4) 0.118(4) 0.112(4) 0.031(3) 0.054(3) 0.045(3)
C53 0.113(4) 0.118(4) 0.112(4) 0.031(3) 0.054(3) 0.045(3)
C54 0.113(4) 0.118(4) 0.112(4) 0.031(3) 0.054(3) 0.045(3)
C55 0.044(4) 0.060(5) 0.059(5) -0.001(4) 0.009(4) 0.010(4)
C56 0.065(5) 0.056(5) 0.065(5) 0.009(4) 0.006(4) 0.000(4)
C57 0.089(7) 0.068(6) 0.067(6) 0.010(5) 0.010(5) 0.016(5)
C58 0.093(8) 0.060(6) 0.091(7) 0.028(5) 0.036(6) 0.016(6)
C59 0.071(7) 0.068(7) 0.114(9) 0.010(6) 0.019(6) -0.010(5)
C60 0.060(5) 0.068(6) 0.081(6) 0.015(5) 0.000(5) -0.003(5)
O1 0.071(4) 0.105(5) 0.066(4) -0.013(4) 0.026(3) -0.002(4)
O2 0.069(4) 0.118(6) 0.051(4) -0.016(4) 0.006(3) -0.014(4)
O3 0.051(4) 0.126(6) 0.090(5) -0.005(4) 0.001(4) -0.001(4)
O11 0.119(7) 0.086(5) 0.142(7) -0.044(5) 0.062(6) -0.009(5)
O12 0.113(6) 0.126(7) 0.071(5) 0.031(5) 0.022(4) -0.004(5)
O13 0.069(5) 0.128(7) 0.207(10) -0.007(7) 0.042(6) -0.049(5)
O21 0.044(4) 0.090(5) 0.130(6) 0.034(4) -0.006(4) -0.014(3)
O31 0.137(7) 0.100(6) 0.071(5) -0.021(4) 0.012(5) -0.050(5)
O32 0.091(6) 0.099(6) 0.128(7) 0.057(5) 0.008(5) 0.017(4)
O41 0.088(5) 0.151(8) 0.093(6) 0.015(5) 0.050(5) 0.003(5)
O42 0.124(8) 0.072(6) 0.259(13) 0.007(7) 0.031(8) 0.037(5)

loop_
_atom_type_symbol
_atom_type_description
_atom_type_scat_dispersion_real
_atom_type_scat_dispersion_imag
_atom_type_scat_source
C C 0.0033 0.0016 'International Tables Vol C Tables 4.2.6.8 and 6.1.1.4'
H H 0.0000 0.0000 'International Tables Vol C Tables 4.2.6.8 and 6.1.1.4'
O O 0.0106 0.0060 'International Tables Vol C Tables 4.2.6.8 and 6.1.1.4'
P P 0.1023 0.0942 'International Tables Vol C Tables 4.2.6.8 and 6.1.1.4'
Ir Ir -1.4442 7.9887 'International Tables Vol C Tables 4.2.6.8 and 6.1.1.4'
Au Au -2.0133 8.8022 'International Tables Vol C Tables 4.2.6.8 and 6.1.1.4'

loop_
_geom_angle_atom_site_label_1
_geom_angle_atom_site_label_2
_geom_angle_atom_site_label_3
_geom_angle
C13 Ir1 C11 98.1(4)
C13 Ir1 C12 97.1(4)
C11 Ir1 C12 111.7(4)
C13 Ir1 Au1 155.6(3)
C11 Ir1 Au1 71.6(3)
C12 Ir1 Au1 68.1(3)
C13 Ir1 Ir4 88.9(3)
C11 Ir1 Ir4 152.6(3)
C12 Ir1 Ir4 93.5(3)
Au1 Ir1 Ir4 110.561(14)
C13 Ir1 Ir3 95.7(3)
C11 Ir1 Ir3 93.9(3)
C12 Ir1 Ir3 149.3(3)
Au1 Ir1 Ir3 106.830(13)
Ir4 Ir1 Ir3 58.968(12)
C13 Ir1 Ir2 144.3(3)
C11 Ir1 Ir2 106.2(3)
C12 Ir1 Ir2 97.7(3)
Au1 Ir1 Ir2 59.472(10)
Ir4 Ir1 Ir2 57.988(11)
Ir3 Ir1 Ir2 57.534(10)
C21 Ir2 C2 96.9(4)
C21 Ir2 C1 99.3(3)
C2 Ir2 C1 161.5(3)
C21 Ir2 C4 81.3(3)
C2 Ir2 C4 96.0(3)
C1 Ir2 C4 95.2(3)
C21 Ir2 Ir3 151.9(3)
C2 Ir2 Ir3 111.1(2)
C1 Ir2 Ir3 52.6(2)
C4 Ir2 Ir3 98.1(2)
C21 Ir2 Ir4 149.0(3)
C2 Ir2 Ir4 52.2(2)
C1 Ir2 Ir4 111.5(2)
C4 Ir2 Ir4 98.7(2)
Ir3 Ir2 Ir4 59.078(11)
C21 Ir2 Au1 69.8(2)
C2 Ir2 Au1 91.6(2)
C1 Ir2 Au1 85.7(2)
C4 Ir2 Au1 150.8(2)
Ir3 Ir2 Au1 105.319(14)
Ir4 Ir2 Au1 108.171(13)
C21 Ir2 Ir1 126.7(2)
C2 Ir2 Ir1 81.2(2)
C1 Ir2 Ir1 82.0(2)
C4 Ir2 Ir1 152.0(2)
Ir3 Ir2 Ir1 58.133(11)
Ir4 Ir2 Ir1 57.695(10)
Au1 Ir2 Ir1 57.052(11)
C32 Ir3 C31 97.1(4)
C32 Ir3 C3 91.5(4)
C31 Ir3 C3 103.5(4)
C32 Ir3 C1 97.1(3)
C31 Ir3 C1 94.6(4)
C3 Ir3 C1 158.9(3)
C32 Ir3 Ir4 102.2(3)
C31 Ir3 Ir4 147.8(3)
C3 Ir3 Ir4 50.9(3)
C1 Ir3 Ir4 108.2(2)
C32 Ir3 Ir2 102.3(3)
C31 Ir3 Ir2 139.0(3)
C3 Ir3 Ir2 111.7(3)
C1 Ir3 Ir2 47.6(2)
Ir4 Ir3 Ir2 60.721(11)
C32 Ir3 Ir1 161.2(3)
C31 Ir3 Ir1 101.6(3)
C3 Ir3 Ir1 82.3(3)
C1 Ir3 Ir1 83.5(2)
Ir4 Ir3 Ir1 60.280(12)
Ir2 Ir3 Ir1 64.333(11)
C41 Ir4 C42 95.5(5)
C41 Ir4 C3 101.4(4)
C42 Ir4 C3 94.7(4)
C41 Ir4 C2 98.8(4)
C42 Ir4 C2 95.8(4)
C3 Ir4 C2 156.1(3)
C41 Ir4 Ir3 143.3(3)
C42 Ir4 Ir3 106.7(4)
C3 Ir4 Ir3 48.9(3)
C2 Ir4 Ir3 107.4(2)
C41 Ir4 Ir1 98.5(3)
C42 Ir4 Ir1 166.0(3)
C3 Ir4 Ir1 81.5(3)
C2 Ir4 Ir1 83.1(2)
Ir3 Ir4 Ir1 60.752(11)
C41 Ir4 Ir2 141.4(3)
C42 Ir4 Ir2 104.8(3)
C3 Ir4 Ir2 109.1(3)
C2 Ir4 Ir2 47.4(2)
Ir3 Ir4 Ir2 60.201(11)
Ir1 Ir4 Ir2 64.317(10)
P1 Au1 Ir1 155.10(6)
P1 Au1 Ir2 140.10(6)
Ir1 Au1 Ir2 63.476(10)
C49 P1 C55 106.5(4)
C49 P1 C43 107.2(4)
C55 P1 C43 106.1(4)
C49 P1 Au1 114.8(3)
C55 P1 Au1 113.0(3)
C43 P1 Au1 108.7(3)
O1 C1 Ir2 144.4(7)
O1 C1 Ir3 135.8(7)
Ir2 C1 Ir3 79.8(3)
O2 C2 Ir2 145.4(7)
O2 C2 Ir4 134.1(6)
Ir2 C2 Ir4 80.5(3)
O3 C3 Ir3 142.4(9)
O3 C3 Ir4 137.4(8)
Ir3 C3 Ir4 80.2(3)
C5 C4 C9 116.4(8)
C5 C4 Ir2 122.6(7)
C9 C4 Ir2 120.9(6)
C4 C5 C6 122.1(10)
C7 C6 C5 120.2(10)
C8 C7 C6 119.9(9)
C7 C8 C9 118.9(10)
C8 C9 C4 122.3(10)
O11 C11 Ir1 174.9(9)
O12 C12 Ir1 177.4(10)
O13 C13 Ir1 174.4(11)
O21 C21 Ir2 174.3(7)
O31 C31 Ir3 179.0(11)
O32 C32 Ir3 176.6(9)
O41 C41 Ir4 177.1(10)
O42 C42 Ir4 178.7(12)
C44 C43 C48 119.6(9)
C44 C43 P1 117.9(7)
C48 C43 P1 122.4(7)
C43 C44 C45 119.6(10)
C46 C45 C44 120.9(11)
C45 C46 C47 119.2(12)
C46 C47 C48 121.5(12)
C47 C48 C43 119.2(10)
C50 C49 C54 120.0
C50 C49 P1 122.0(4)
C54 C49 P1 118.0(4)
C49 C50 C51 120.0
C50 C51 C52 120.0
C53 C52 C51 120.0
C54 C53 C52 120.0
C53 C54 C49 120.0
C60 C55 C56 118.7(8)
C60 C55 P1 118.9(7)
C56 C55 P1 122.4(6)
C57 C56 C55 120.5(9)
C56 C57 C58 120.5(9)
C59 C58 C57 119.7(9)
C58 C59 C60 120.6(10)
C55 C60 C59 120.1(9)

loop_
_geom_bond_atom_site_label_1
_geom_bond_atom_site_label_2
_geom_bond_distance
Ir1 C13 1.896(10)
Ir1 C11 1.923(9)
Ir1 C12 1.939(10)
Ir1 Au1 2.7332(4)
Ir1 Ir4 2.7332(4)
Ir1 Ir3 2.7460(4)
Ir1 Ir2 2.9143(4)
Ir2 C21 1.880(8)
Ir2 C2 2.046(8)
Ir2 C1 2.048(8)
Ir2 C4 2.100(7)
Ir2 Ir3 2.7280(4)
Ir2 Ir4 2.7420(4)
Ir2 Au1 2.8056(4)
Ir3 C32 1.904(11)
Ir3 C31 1.905(10)
Ir3 C3 2.061(9)
Ir3 C1 2.202(8)
Ir3 Ir4 2.6968(5)
Ir4 C41 1.888(10)
Ir4 C42 1.891(10)
Ir4 C3 2.125(10)
Ir4 C2 2.196(8)
Au1 P1 2.274(2)
P1 C49 1.807(5)
P1 C55 1.810(8)
P1 C43 1.825(9)
C1 O1 1.144(9)
C2 O2 1.146(9)
C3 O3 1.163(10)
C4 C5 1.368(12)
C4 C9 1.399(12)
C5 C6 1.375(13)
C6 C7 1.374(15)
C7 C8 1.367(15)
C8 C9 1.385(12)
C11 O11 1.124(10)
C12 O12 1.120(10)
C13 O13 1.122(11)
C21 O21 1.132(9)
C31 O31 1.110(11)
C32 O32 1.129(11)
C41 O41 1.108(11)
C42 O42 1.119(11)
C43 C44 1.362(12)
C43 C48 1.382(12)
C44 C45 1.398(15)
C45 C46 1.350(16)
C46 C47 1.356(17)
C47 C48 1.380(15)
C49 C50 1.3900
C49 C54 1.3900
C50 C51 1.3900
C51 C52 1.3900
C52 C53 1.3900
C53 C54 1.3900
C55 C60 1.376(12)
C55 C56 1.395(11)
C56 C57 1.356(12)
C57 C58 1.381(14)
C58 C59 1.355(14)
C59 C60 1.385(13)
